data_7050423
loop_
_publ_author_name
'Khan, Muhammad S.'
'Al-Mandhary, Muna R. A.'
'Al-Suti, Mohammed K.'
'Corcoran, Timothy C.'
'Al-Mahrooqi, Yaqoub'
'Attfield, J. Paul'
'Feeder, Neil'
'David, William I. F.'
'Shankland, Kenneth'
'Friend, Richard H.'
'K\"ohler, Anna'
'Marseglia, Elisabeth A.'
'Tedesco, Emilio'
'Tang, Chiu C.'
'Raithby, Paul R.'
'Collings, Jonathan C.'
'Roscoe, Karl P.'
'Batsanov, Andrei S.'
'Stimson, Lorna M.'
'Marder, Todd B.'

_publ_section_title
;
 Synthesis and optical characterisation of platinum(ii) poly-yne
 polymers incorporating substituted 1,4-diethynylbenzene derivatives
 and an investigation of the intermolecular interactions in the
 diethynylbenzene molecular precursorsElectronic supplementary
 information (ESI) available: atomic cooordinates for 6 and 7. See
 http://www.rsc.org/suppdata/nj/b2/b206946f/
;
_journal_issue 1
_journal_name_full 'New Journal of Chemistry'
_journal_page_first 140
_journal_paper_doi 10.1039/b206946f
_journal_volume 27
_journal_year 2003
_chemical_formula_sum 'C10 H4 F2'
_chemical_formula_weight 162.13
_chemical_name_systematic
; 
Compound 4
;
_space_group_IT_number 14
_symmetry_cell_setting monoclinic
_symmetry_space_group_name_Hall '-P 2ybc'
_symmetry_space_group_name_H-M 'P 1 21/c 1'
_atom_sites_solution_hydrogens geom
_atom_sites_solution_primary direct
_atom_sites_solution_secondary difmap
_audit_creation_method SHELXL-97
_cell_angle_alpha 90.00
_cell_angle_beta 95.23(3)
_cell_angle_gamma 90.00
_cell_formula_units_Z 2
_cell_length_a 3.8535(7)
_cell_length_b 5.9060(10)
_cell_length_c 16.221(5)
_cell_measurement_reflns_used 64
_cell_measurement_temperature 180(2)
_cell_measurement_theta_max 25.0
_cell_measurement_theta_min 15.34
_cell_volume 367.63(15)
_computing_structure_refinement 'SHELXL-97 (Sheldrick, 1997)'
_computing_structure_solution 'SHELXS-97 (Sheldrick, 1990)'
_diffrn_ambient_temperature 180(2)
_diffrn_measured_fraction_theta_full 1.000
_diffrn_measured_fraction_theta_max 1.000
_diffrn_measurement_device_type Stoe
_diffrn_measurement_method \w/2\q
_diffrn_radiation_monochromator graphite
_diffrn_radiation_source 'fine-focus sealed tube'
_diffrn_radiation_type CuK\a
_diffrn_radiation_wavelength 1.54178
_diffrn_reflns_av_R_equivalents 0.0258
_diffrn_reflns_av_sigmaI/netI 0.0127
_diffrn_reflns_limit_h_max 4
_diffrn_reflns_limit_h_min -4
_diffrn_reflns_limit_k_max 6
_diffrn_reflns_limit_k_min -4
_diffrn_reflns_limit_l_max 17
_diffrn_reflns_limit_l_min -12
_diffrn_reflns_number 510
_diffrn_reflns_theta_full 55.01
_diffrn_reflns_theta_max 55.01
_diffrn_reflns_theta_min 5.48
_diffrn_standards_decay_% 0.7
_diffrn_standards_interval_time 90
_diffrn_standards_number 3
_exptl_absorpt_coefficient_mu 1.032
_exptl_absorpt_correction_T_max 0.8605
_exptl_absorpt_correction_T_min 0.7204
_exptl_absorpt_correction_type psi-scan
_exptl_crystal_colour 'Light purple'
_exptl_crystal_density_diffrn 1.465
_exptl_crystal_density_method 'not measured'
_exptl_crystal_description Block
_exptl_crystal_F_000 164
_exptl_crystal_size_max 0.34
_exptl_crystal_size_mid 0.31
_exptl_crystal_size_min 0.15
_refine_diff_density_max 0.148
_refine_diff_density_min -0.118
_refine_diff_density_rms 0.031
_refine_ls_extinction_coef 0.038(4)
_refine_ls_extinction_expression Fc^*^=kFc[1+0.001xFc^2^\l^3^/sin(2\q)]^-1/4^
_refine_ls_extinction_method SHELXL
_refine_ls_goodness_of_fit_ref 1.144
_refine_ls_hydrogen_treatment mixed
_refine_ls_matrix_type full
_refine_ls_number_parameters 56
_refine_ls_number_reflns 466
_refine_ls_number_restraints 0
_refine_ls_restrained_S_all 1.144
_refine_ls_R_factor_all 0.0303
_refine_ls_R_factor_gt 0.0280
_refine_ls_shift/su_max 0.000
_refine_ls_shift/su_mean 0.000
_refine_ls_structure_factor_coef Fsqd
_refine_ls_weighting_details 'calc w=1/[\s^2^(Fo^2^)+(0.0317P)^2^+0.1635P] where P=(Fo^2^+2Fc^2^)/3'
_refine_ls_weighting_scheme calc
_refine_ls_wR_factor_gt 0.0710
_refine_ls_wR_factor_ref 0.0730
_reflns_number_gt 431
_reflns_number_total 466
_reflns_threshold_expression >2sigma(I)
_cod_data_source_file b206946f.txt
_cod_data_source_block em9818
_cod_depositor_comments
;
The following automatic conversions were performed:
'_symmetry_cell_setting' value 'Monoclinic' changed to 'monoclinic'
according to '/home/saulius/struct/CIF-dictionaries/cif_core.dic'
dictionary named 'cif_core.dic' version 2.4.1 from
2010-06-29.

'_exptl_absorpt_correction_type' value 'Psi-scan' changed to
'psi-scan' according to
'/home/saulius/struct/CIF-dictionaries/cif_core.dic' dictionary named
'cif_core.dic' version 2.4.1 from 2010-06-29.

Automatic conversion script
Id: cif_fix_enum 1527 2010-12-29 10:47:43Z saulius 
;
_cod_original_sg_symbol_H-M P2(1)/c
_cod_database_code 7050423

loop_
_symmetry_equiv_pos_as_xyz
'x, y, z'
'-x, y+1/2, -z+1/2'
'-x, -y, -z'
'x, -y-1/2, z-1/2'

loop_
_atom_site_label
_atom_site_type_symbol
_atom_site_fract_x
_atom_site_fract_y
_atom_site_fract_z
_atom_site_U_iso_or_equiv
_atom_site_adp_type
_atom_site_occupancy
_atom_site_symmetry_multiplicity
_atom_site_calc_flag
_atom_site_refinement_flags
_atom_site_disorder_assembly
_atom_site_disorder_group
F1 F -0.0079(3) 0.09857(17) 0.16258(6) 0.0378(5) Uani 1 1 d . . .
C4 C -0.0038(4) 0.0500(3) 0.08132(10) 0.0241(5) Uani 1 1 d . . .
C5 C -0.1474(4) 0.2013(3) 0.02434(10) 0.0250(5) Uani 1 1 d . . .
H5 H -0.2462 0.3385 0.0420 0.030 Uiso 1 1 calc R . .
C3 C 0.1483(4) -0.1532(3) 0.05992(10) 0.0227(5) Uani 1 1 d . . .
C2 C 0.3026(4) -0.3040(3) 0.12243(11) 0.0270(5) Uani 1 1 d . . .
C1 C 0.4325(5) -0.4273(3) 0.17360(11) 0.0338(6) Uani 1 1 d . . .
H1 H 0.5370 -0.5265 0.2148 0.041 Uiso 1 1 calc R . .

loop_
_atom_site_aniso_label
_atom_site_aniso_U_11
_atom_site_aniso_U_22
_atom_site_aniso_U_33
_atom_site_aniso_U_23
_atom_site_aniso_U_13
_atom_site_aniso_U_12
F1 0.0584(8) 0.0295(7) 0.0256(7) -0.0033(5) 0.0042(5) 0.0059(5)
C4 0.0293(10) 0.0217(10) 0.0213(10) -0.0027(8) 0.0029(7) -0.0047(8)
C5 0.0281(10) 0.0157(10) 0.0314(10) -0.0026(8) 0.0042(7) -0.0001(8)
C3 0.0224(9) 0.0165(10) 0.0291(10) 0.0011(8) 0.0011(7) -0.0043(7)
C2 0.0288(10) 0.0207(10) 0.0314(11) -0.0032(9) 0.0024(8) -0.0027(8)
C1 0.0428(11) 0.0257(11) 0.0318(11) 0.0021(9) -0.0020(9) 0.0045(9)

loop_
_atom_type_symbol
_atom_type_description
_atom_type_scat_dispersion_real
_atom_type_scat_dispersion_imag
_atom_type_scat_source
C C 0.0181 0.0091 'International Tables Vol C Tables 4.2.6.8 and 6.1.1.4'
H H 0.0000 0.0000 'International Tables Vol C Tables 4.2.6.8 and 6.1.1.4'
F F 0.0727 0.0534 'International Tables Vol C Tables 4.2.6.8 and 6.1.1.4'

loop_
_geom_angle_atom_site_label_1
_geom_angle_atom_site_label_2
_geom_angle_atom_site_label_3
_geom_angle
_geom_angle_site_symmetry_1
_geom_angle_site_symmetry_3
_geom_angle_publ_flag
F1 C4 C5 118.79(15) . . ?
F1 C4 C3 117.94(14) . . ?
C5 C4 C3 123.27(15) . . ?
C4 C5 C3 119.62(15) . 3 ?
C4 C3 C5 117.11(15) . 3 ?
C4 C3 C2 120.95(15) . . ?
C5 C3 C2 121.94(15) 3 . ?
C1 C2 C3 179.35(19) . . ?

loop_
_geom_bond_atom_site_label_1
_geom_bond_atom_site_label_2
_geom_bond_distance
_geom_bond_site_symmetry_2
_geom_bond_publ_flag
F1 C4 1.3504(19) . ?
C4 C5 1.366(2) . ?
C4 C3 1.394(2) . ?
C5 C3 1.396(2) 3 ?
C3 C5 1.396(2) 3 ?
C3 C2 1.437(2) . ?
C2 C1 1.181(2) . ?

loop_
_geom_torsion_atom_site_label_1
_geom_torsion_atom_site_label_2
_geom_torsion_atom_site_label_3
_geom_torsion_atom_site_label_4
_geom_torsion
_geom_torsion_site_symmetry_1
_geom_torsion_site_symmetry_2
_geom_torsion_site_symmetry_3
_geom_torsion_site_symmetry_4
_geom_torsion_publ_flag
F1 C4 C5 C3 -179.44(14) . . . 3 ?
C3 C4 C5 C3 0.6(3) . . . 3 ?
F1 C4 C3 C5 179.46(14) . . . 3 ?
C5 C4 C3 C5 -0.6(3) . . . 3 ?
F1 C4 C3 C2 -1.3(2) . . . . ?
C5 C4 C3 C2 178.61(15) . . . . ?
C4 C3 C2 C1 -108(17) . . . . ?
C5 C3 C2 C1 71(17) 3 . . . ?
